data_9005352
loop_
_publ_author_name
'Lucchesi, S.'
'Amoriello, M.'
'Della Giusta, A.'

_publ_section_title
;
 Crystal chemistry of spinels from xenoliths of the
 Alban Hills volcanic region
 Sample: SP239a
;
_journal_name_full 'European Journal of Mineralogy'
_journal_page_first 473
_journal_page_last 482
_journal_volume 10
_journal_year 1998
_chemical_compound_source 'xenoliths of the Alban Hills, Italy volcanic region'
_chemical_formula_sum 'Al1.901 Fe0.124 Mg0.963 Mn0.003 O4 Ti0.008'
_chemical_name_mineral Spinel
_space_group_IT_number 227
_symmetry_space_group_name_Hall '-F 4vw 2vw 3'
_symmetry_space_group_name_H-M 'F d -3 m :2'
_cell_angle_alpha 90
_cell_angle_beta 90
_cell_angle_gamma 90
_cell_length_a 8.1041
_cell_length_b 8.1041
_cell_length_c 8.1041
_cell_formula_units_Z 8
_cell_volume 532.248
_database_code_amcsd 0006737
_exptl_crystal_density_diffrn 3.648
_cod_original_sg_symbol_H-M 'F d 3 m'
_cod_original_formula_sum 'Mg.963 Fe.124 Mn.003 Al1.901 Ti.008 O4'
_cod_database_code 9005352

loop_
_space_group_symop_operation_xyz
x,y,z
x,1/2+y,1/2+z
1/2+x,y,1/2+z
1/2+x,1/2+y,z
3/4+z,1/2-x,1/4+y
3/4+z,-x,3/4+y
1/4+z,1/2-x,3/4+y
1/4+z,-x,1/4+y
3/4-y,1/2+z,1/4-x
3/4-y,+z,3/4-x
1/4-y,1/2+z,3/4-x
1/4-y,+z,1/4-x
3/4+x,1/2-y,1/4+z
3/4+x,-y,3/4+z
1/4+x,1/2-y,3/4+z
1/4+x,-y,1/4+z
3/4-z,1/2+x,1/4-y
3/4-z,+x,3/4-y
1/4-z,1/2+x,3/4-y
1/4-z,+x,1/4-y
3/4+y,1/2-z,1/4+x
3/4+y,-z,3/4+x
1/4+y,1/2-z,3/4+x
1/4+y,-z,1/4+x
3/4-x,1/2+y,1/4-z
3/4-x,+y,3/4-z
1/4-x,1/2+y,3/4-z
1/4-x,+y,1/4-z
1/2+x,3/4-z,1/4-y
1/2+x,1/4-z,3/4-y
+x,3/4-z,3/4-y
+x,1/4-z,1/4-y
1/2-z,3/4+y,1/4+x
1/2-z,1/4+y,3/4+x
-z,3/4+y,3/4+x
-z,1/4+y,1/4+x
1/2+y,3/4-x,1/4-z
1/2+y,1/4-x,3/4-z
+y,3/4-x,3/4-z
+y,1/4-x,1/4-z
1/2-x,3/4+z,1/4+y
1/2-x,1/4+z,3/4+y
-x,3/4+z,3/4+y
-x,1/4+z,1/4+y
1/2+z,3/4-y,1/4-x
1/2+z,1/4-y,3/4-x
+z,3/4-y,3/4-x
+z,1/4-y,1/4-x
1/2-y,3/4+x,1/4+z
1/2-y,1/4+x,3/4+z
-y,3/4+x,3/4+z
-y,1/4+x,1/4+z
x,1/2+z,1/2+y
x,+z,+y
1/2+x,1/2+z,+y
1/2+x,+z,1/2+y
-z,1/2-y,1/2-x
-z,-y,-x
1/2-z,1/2-y,-x
1/2-z,-y,1/2-x
y,1/2+x,1/2+z
y,+x,+z
1/2+y,1/2+x,+z
1/2+y,+x,1/2+z
-x,1/2-z,1/2-y
-x,-z,-y
1/2-x,1/2-z,-y
1/2-x,-z,1/2-y
z,1/2+y,1/2+x
z,+y,+x
1/2+z,1/2+y,+x
1/2+z,+y,1/2+x
-y,1/2-x,1/2-z
-y,-x,-z
1/2-y,1/2-x,-z
1/2-y,-x,1/2-z
3/4+z,1/4+x,1/2-y
3/4+z,3/4+x,-y
1/4+z,1/4+x,-y
1/4+z,3/4+x,1/2-y
3/4-y,1/4-z,1/2+x
3/4-y,3/4-z,+x
1/4-y,1/4-z,+x
1/4-y,3/4-z,1/2+x
3/4+x,1/4+y,1/2-z
3/4+x,3/4+y,-z
1/4+x,1/4+y,-z
1/4+x,3/4+y,1/2-z
3/4-z,1/4-x,1/2+y
3/4-z,3/4-x,+y
1/4-z,1/4-x,+y
1/4-z,3/4-x,1/2+y
3/4+y,1/4+z,1/2-x
3/4+y,3/4+z,-x
1/4+y,1/4+z,-x
1/4+y,3/4+z,1/2-x
3/4-x,1/4-y,1/2+z
3/4-x,3/4-y,+z
1/4-x,1/4-y,+z
1/4-x,3/4-y,1/2+z
-z,3/4+x,3/4+y
-z,1/4+x,1/4+y
1/2-z,3/4+x,1/4+y
1/2-z,1/4+x,3/4+y
y,3/4-z,3/4-x
y,1/4-z,1/4-x
1/2+y,3/4-z,1/4-x
1/2+y,1/4-z,3/4-x
-x,3/4+y,3/4+z
-x,1/4+y,1/4+z
1/2-x,3/4+y,1/4+z
1/2-x,1/4+y,3/4+z
z,3/4-x,3/4-y
z,1/4-x,1/4-y
1/2+z,3/4-x,1/4-y
1/2+z,1/4-x,3/4-y
-y,3/4+z,3/4+x
-y,1/4+z,1/4+x
1/2-y,3/4+z,1/4+x
1/2-y,1/4+z,3/4+x
x,3/4-y,3/4-z
x,1/4-y,1/4-z
1/2+x,3/4-y,1/4-z
1/2+x,1/4-y,3/4-z
1/4-x,1/2+z,3/4-y
1/4-x,+z,1/4-y
3/4-x,1/2+z,1/4-y
3/4-x,+z,3/4-y
1/4+z,1/2-y,3/4+x
1/4+z,-y,1/4+x
3/4+z,1/2-y,1/4+x
3/4+z,-y,3/4+x
1/4-y,1/2+x,3/4-z
1/4-y,+x,1/4-z
3/4-y,1/2+x,1/4-z
3/4-y,+x,3/4-z
1/4+x,1/2-z,3/4+y
1/4+x,-z,1/4+y
3/4+x,1/2-z,1/4+y
3/4+x,-z,3/4+y
1/4-z,1/2+y,3/4-x
1/4-z,+y,1/4-x
3/4-z,1/2+y,1/4-x
3/4-z,+y,3/4-x
1/4+y,1/2-x,3/4+z
1/4+y,-x,1/4+z
3/4+y,1/2-x,1/4+z
3/4+y,-x,3/4+z
3/4-x,3/4-z,y
3/4-x,1/4-z,1/2+y
1/4-x,3/4-z,1/2+y
1/4-x,1/4-z,y
3/4+z,3/4+y,-x
3/4+z,1/4+y,1/2-x
1/4+z,3/4+y,1/2-x
1/4+z,1/4+y,-x
3/4-y,3/4-x,z
3/4-y,1/4-x,1/2+z
1/4-y,3/4-x,1/2+z
1/4-y,1/4-x,z
3/4+x,3/4+z,-y
3/4+x,1/4+z,1/2-y
1/4+x,3/4+z,1/2-y
1/4+x,1/4+z,-y
3/4-z,3/4-y,x
3/4-z,1/4-y,1/2+x
1/4-z,3/4-y,1/2+x
1/4-z,1/4-y,x
3/4+y,3/4+x,-z
3/4+y,1/4+x,1/2-z
1/4+y,3/4+x,1/2-z
1/4+y,1/4+x,-z
-z,-x,-y
-z,1/2-x,1/2-y
1/2-z,-x,1/2-y
1/2-z,1/2-x,-y
y,z,x
y,1/2+z,1/2+x
1/2+y,z,1/2+x
1/2+y,1/2+z,x
-x,-y,-z
-x,1/2-y,1/2-z
1/2-x,-y,1/2-z
1/2-x,1/2-y,-z
z,x,y
z,1/2+x,1/2+y
1/2+z,x,1/2+y
1/2+z,1/2+x,y
-y,-z,-x
-y,1/2-z,1/2-x
1/2-y,-z,1/2-x
1/2-y,1/2-z,-x

loop_
_atom_site_label
_atom_site_fract_x
_atom_site_fract_y
_atom_site_fract_z
_atom_site_occupancy
_atom_site_U_iso_or_equiv
MgT 0.12500 0.12500 0.12500 0.68260 0.00520
FeT 0.12500 0.12500 0.12500 0.09020 0.00520
MnT 0.12500 0.12500 0.12500 0.00280 0.00520
AlT 0.12500 0.12500 0.12500 0.22420 0.00520
MgM 0.50000 0.50000 0.50000 0.14010 0.00430
FeM 0.50000 0.50000 0.50000 0.01705 0.00430
AlM 0.50000 0.50000 0.50000 0.83815 0.00430
TiM 0.50000 0.50000 0.50000 0.00420 0.00430
O 0.26164 0.26164 0.26164 1.00000 0.00880

loop_
_cod_related_entry_id
_cod_related_entry_database
_cod_related_entry_code
1 AMCSD 0006737
